data_7246315
loop_
_publ_author_name
'Chen, Xueyi'
'Tan, Geng'
'Chen, Wanyu'
'Chang, Jiaming'
'Yue, Yuanmeng'
'Li, Yameng'
'Weng, Ng Seik'
'Zhang, Lilei'
'Feng, Xun'

_publ_section_title
;
 A zinc-based metal--organic framework with a triazine moiety: effective
 detection of antibiotics and photodegradation dyes in aqueous solution
;
_journal_issue 13
_journal_name_full CrystEngComm
_journal_page_first 1965
_journal_page_last 1975
_journal_paper_doi 10.1039/D2CE01684B
_journal_volume 25
_journal_year 2023
_chemical_formula_moiety 'Zn3 (H2O)2 (C24H12N3O6S3)2]'
_chemical_formula_sum 'C48 H28 N6 O14 S6 Zn3'
_chemical_formula_weight 1301.23
_space_group_crystal_system monoclinic
_space_group_IT_number 14
_space_group_name_Hall '-P 2ybc'
_space_group_name_H-M_alt 'P 1 21/c 1'
_atom_sites_solution_hydrogens mixed
_audit_creation_method SHELXL-2018/3
_audit_update_record
;
2022-10-20 deposited with the CCDC.	2023-02-21 downloaded from the CCDC.
;
_cell_angle_alpha 90
_cell_angle_beta 95.026(3)
_cell_angle_gamma 90
_cell_formula_units_Z 2
_cell_length_a 4.7442(2)
_cell_length_b 31.8938(10)
_cell_length_c 15.6270(6)
_cell_measurement_reflns_used 5274
_cell_measurement_temperature 100(2)
_cell_measurement_theta_max 27.2880
_cell_measurement_theta_min 3.9590
_cell_volume 2355.44(15)
_computing_structure_refinement 'SHELXL-2018/3 (Sheldrick, 2018)'
_diffrn_ambient_temperature 100(2)
_diffrn_measured_fraction_theta_full 0.998
_diffrn_measured_fraction_theta_max 0.944
_diffrn_measurement_device_type 'SuperNova, Single source at offset/far, EosS2'
_diffrn_radiation_type MoK\a
_diffrn_radiation_wavelength 0.71073
_diffrn_reflns_av_R_equivalents 0.0257
_diffrn_reflns_av_unetI/netI 0.0491
_diffrn_reflns_Laue_measured_fraction_full 0.998
_diffrn_reflns_Laue_measured_fraction_max 0.944
_diffrn_reflns_limit_h_max 5
_diffrn_reflns_limit_h_min -4
_diffrn_reflns_limit_k_max 27
_diffrn_reflns_limit_k_min -41
_diffrn_reflns_limit_l_max 18
_diffrn_reflns_limit_l_min -20
_diffrn_reflns_number 9660
_diffrn_reflns_point_group_measured_fraction_full 0.998
_diffrn_reflns_point_group_measured_fraction_max 0.944
_diffrn_reflns_theta_full 25.242
_diffrn_reflns_theta_max 27.556
_diffrn_reflns_theta_min 3.244
_exptl_absorpt_coefficient_mu 1.861
_exptl_absorpt_correction_T_max 1
_exptl_absorpt_correction_T_min 0.557
_exptl_absorpt_correction_type gaussian
_exptl_crystal_colour colorless
_exptl_crystal_density_diffrn 1.835
_exptl_crystal_description plate
_exptl_crystal_F_000 1312
_refine_diff_density_max 3.276
_refine_diff_density_min -1.516
_refine_diff_density_rms 0.130
_refine_ls_extinction_method none
_refine_ls_goodness_of_fit_ref 1.031
_refine_ls_hydrogen_treatment constr
_refine_ls_matrix_type full
_refine_ls_number_parameters 325
_refine_ls_number_reflns 5138
_refine_ls_number_restraints 0
_refine_ls_restrained_S_all 1.031
_refine_ls_R_factor_all 0.0765
_refine_ls_R_factor_gt 0.0647
_refine_ls_shift/su_max 0.001
_refine_ls_shift/su_mean 0.001
_refine_ls_structure_factor_coef Fsqd
_refine_ls_weighting_details 'w=1/[\s^2^(Fo^2^)+(0.0695P)^2^+13.8095P] where P=(Fo^2^+2Fc^2^)/3'
_refine_ls_weighting_scheme calc
_refine_ls_wR_factor_gt 0.1564
_refine_ls_wR_factor_ref 0.1643
_reflns_number_gt 4365
_reflns_number_total 5138
_reflns_threshold_expression 'I > 2\s(I)'
_cod_data_source_file d2ce01684b2.cif
_cod_data_source_block zn
_cod_depositor_comments 'Adding full bibliography for 7246315.cif.'
_cod_original_sg_symbol_H-M 'P 21/c'
_cod_database_code 7246315
_shelx_shelxl_version_number 2018/3

loop_
_space_group_symop_operation_xyz
'x, y, z'
'x, -y+1/2, z+1/2'
'-x, -y, -z'
'-x, y-1/2, -z-1/2'

loop_
_atom_site_label
_atom_site_type_symbol
_atom_site_fract_x
_atom_site_fract_y
_atom_site_fract_z
_atom_site_U_iso_or_equiv
_atom_site_adp_type
_atom_site_occupancy
_atom_site_site_symmetry_order
_atom_site_calc_flag
_atom_site_refinement_flags_posn
_atom_site_refinement_flags_adp
_atom_site_refinement_flags_occupancy
_atom_site_disorder_assembly
_atom_site_disorder_group
Zn1 Zn 0.28478(11) 0.48984(2) 0.25550(4) 0.01728(16) Uani 1 1 d . . . . .
Zn2 Zn 0.3308(3) 0.48478(4) 0.02976(9) 0.0336(3) Uani 0.5 1 d . . P A -1
O1w O 0.075(2) 0.5249(5) -0.0498(6) 0.074(5) Uani 0.5 1 d . . P A -1
H1W1 H -0.030350 0.538765 -0.019828 0.111 Uiso 0.5 1 d R U P A -1
H1W2 H -0.025110 0.510745 -0.086268 0.111 Uiso 0.5 1 d R U P A -1
O2w O 0.003(3) 0.4811(3) 0.1000(9) 0.061(3) Uani 0.5 1 d . . P A -1
H2W1 H -0.140694 0.489908 0.069966 0.091 Uiso 0.5 1 d R U P A -1
H2W2 H -0.024024 0.455988 0.113076 0.091 Uiso 0.5 1 d R U P A -1
S1 S 0.3733(3) 0.23113(4) 0.09209(9) 0.0298(3) Uani 1 1 d . . . . .
S2 S -0.2211(3) 0.29022(4) -0.19466(10) 0.0326(3) Uani 1 1 d . . . . .
S3 S -0.3084(3) 0.13661(4) -0.11068(8) 0.0207(3) Uani 1 1 d . . . . .
O1 O 0.2699(9) 0.42976(11) 0.2350(2) 0.0322(9) Uani 1 1 d . . . . .
O2 O 0.5248(10) 0.44084(13) 0.1260(3) 0.0446(11) Uani 1 1 d . . . . .
O3 O 0.4868(15) 0.46653(14) -0.0683(3) 0.0708(19) Uani 1 1 d . . . . .
O4 O 0.6384(8) 0.45742(11) -0.1961(2) 0.0246(8) Uani 1 1 d . . . . .
O5 O 0.4706(7) 0.00205(10) 0.1393(2) 0.0175(7) Uani 1 1 d . . . . .
O6 O 0.1003(7) 0.00307(10) 0.2161(2) 0.0182(7) Uani 1 1 d . . . . .
N1 N 0.0741(8) 0.26079(12) -0.0499(3) 0.0191(8) Uani 1 1 d . . . . .
N2 N -0.2318(9) 0.21531(12) -0.1372(3) 0.0214(9) Uani 1 1 d . . . . .
N3 N 0.0427(8) 0.18801(11) -0.0143(2) 0.0167(8) Uani 1 1 d . . . . .
YC1 C 0.4016(12) 0.41669(16) 0.1742(3) 0.0258(11) Uani 1 1 d . . . . .
C2 C 0.4015(8) 0.37039(7) 0.1569(2) 0.0188(9) Uani 1 1 d G . . . .
C3 C 0.5601(9) 0.35507(10) 0.0931(3) 0.0494(19) Uani 1 1 d G . . . .
H3 H 0.675374 0.373563 0.063660 0.059 Uiso 1 1 calc R U . . .
C4 C 0.5499(9) 0.31269(11) 0.0723(3) 0.059(2) Uani 1 1 d G . . . .
H4 H 0.658280 0.302224 0.028620 0.070 Uiso 1 1 calc R U . . .
C5 C 0.3812(8) 0.28564(7) 0.1153(2) 0.0237(10) Uani 1 1 d G . . . .
C6 C 0.2227(8) 0.30096(9) 0.1792(2) 0.0334(13) Uani 1 1 d G . . . .
H6 H 0.107384 0.282468 0.208606 0.040 Uiso 1 1 calc R U . . .
C7 C 0.2328(8) 0.34334(9) 0.2000(2) 0.0333(13) Uani 1 1 d G . . . .
H7 H 0.124474 0.353807 0.243648 0.040 Uiso 1 1 calc R U . . .
C8 C 0.4925(12) 0.44633(15) -0.1372(3) 0.0246(11) Uani 1 1 d . . . . .
C9 C 0.3214(7) 0.40716(8) -0.1483(2) 0.0213(10) Uani 1 1 d G . . . .
C10 C 0.3057(7) 0.38637(10) -0.22675(17) 0.0268(11) Uani 1 1 d G . . . .
H10 H 0.404474 0.397014 -0.272402 0.032 Uiso 1 1 calc R U . . .
C11 C 0.1456(8) 0.34999(10) -0.23838(16) 0.0290(12) Uani 1 1 d G . . . .
H11 H 0.134854 0.335779 -0.291995 0.035 Uiso 1 1 calc R U . . .
C12 C 0.0010(7) 0.33441(9) -0.1716(2) 0.0252(11) Uani 1 1 d G . . . .
C13 C 0.0167(9) 0.35521(11) -0.0931(2) 0.055(2) Uani 1 1 d G . . . .
H13 H -0.082075 0.344561 -0.047482 0.066 Uiso 1 1 calc R U . . .
C14 C 0.1768(10) 0.39158(10) -0.08150(18) 0.0463(18) Uani 1 1 d G . . . .
H14 H 0.187544 0.405796 -0.027888 0.056 Uiso 1 1 calc R U . . .
C15 C 0.2241(9) 0.01435(14) 0.1511(3) 0.0157(9) Uani 1 1 d . . . . .
C16 C 0.0887(6) 0.04467(8) 0.08702(16) 0.0146(9) Uani 1 1 d G . . . .
C17 C -0.1184(6) 0.07226(9) 0.11015(14) 0.0161(9) Uani 1 1 d G . . . .
H17 H -0.179017 0.071358 0.166467 0.019 Uiso 1 1 calc R U . . .
C18 C -0.2368(5) 0.10115(8) 0.05086(18) 0.0176(9) Uani 1 1 d G . . . .
H18 H -0.378363 0.120006 0.066668 0.021 Uiso 1 1 calc R U . . .
C19 C -0.1481(6) 0.10247(8) -0.03154(16) 0.0167(9) Uani 1 1 d G . . . .
C20 C 0.0590(6) 0.07488(9) -0.05467(14) 0.0179(9) Uani 1 1 d G . . . .
H20 H 0.119571 0.075783 -0.110992 0.022 Uiso 1 1 calc R U . . .
C21 C 0.1774(5) 0.04599(8) 0.00461(18) 0.0175(9) Uani 1 1 d G . . . .
H21 H 0.318920 0.027135 -0.011194 0.021 Uiso 1 1 calc R U . . .
C22 C 0.1388(10) 0.22700(15) -0.0010(3) 0.0195(10) Uani 1 1 d . . . . .
C23 C -0.1089(10) 0.25227(14) -0.1182(3) 0.0208(10) Uani 1 1 d . . . . .
C24 C -0.1459(10) 0.18454(14) -0.0832(3) 0.0166(9) Uani 1 1 d . . . . .

loop_
_atom_site_aniso_label
_atom_site_aniso_U_11
_atom_site_aniso_U_22
_atom_site_aniso_U_33
_atom_site_aniso_U_23
_atom_site_aniso_U_13
_atom_site_aniso_U_12
Zn1 0.0189(3) 0.0128(3) 0.0208(3) -0.0042(2) 0.0057(2) -0.0039(2)
Zn2 0.0489(8) 0.0282(7) 0.0253(7) -0.0021(5) 0.0121(6) -0.0075(6)
O1w 0.046(6) 0.159(14) 0.017(5) -0.011(7) 0.000(5) -0.012(7)
O2w 0.064(8) 0.025(5) 0.100(10) -0.005(6) 0.047(8) -0.004(5)
S1 0.0412(8) 0.0135(6) 0.0317(7) -0.0063(5) -0.0128(6) 0.0022(5)
S2 0.0417(8) 0.0170(6) 0.0376(8) 0.0122(5) -0.0050(6) -0.0002(6)
S3 0.0256(6) 0.0136(5) 0.0216(6) 0.0030(4) -0.0057(5) -0.0052(5)
O1 0.052(2) 0.0174(17) 0.028(2) -0.0081(15) 0.0089(18) -0.0008(17)
O2 0.056(3) 0.023(2) 0.056(3) 0.0073(19) 0.013(2) -0.012(2)
O3 0.162(6) 0.024(2) 0.033(3) -0.0136(19) 0.049(3) -0.027(3)
O4 0.0306(19) 0.0205(17) 0.0230(18) 0.0029(14) 0.0048(15) 0.0009(15)
O5 0.0135(15) 0.0196(16) 0.0193(16) -0.0014(13) 0.0012(12) 0.0017(13)
O6 0.0150(16) 0.0208(16) 0.0188(16) 0.0023(13) 0.0011(13) 0.0013(13)
N1 0.022(2) 0.0115(18) 0.024(2) 0.0018(15) 0.0046(17) 0.0006(15)
N2 0.026(2) 0.0142(19) 0.023(2) 0.0025(16) -0.0034(17) -0.0011(16)
N3 0.023(2) 0.0104(17) 0.0168(19) 0.0008(14) 0.0007(15) -0.0008(15)
YC1 0.035(3) 0.020(2) 0.021(3) -0.006(2) -0.003(2) -0.006(2)
C2 0.029(2) 0.014(2) 0.013(2) -0.0043(17) -0.0021(18) -0.0025(19)
C3 0.064(4) 0.030(3) 0.060(4) -0.017(3) 0.042(4) -0.021(3)
C4 0.068(5) 0.036(4) 0.080(6) -0.027(4) 0.053(4) -0.021(3)
C5 0.032(3) 0.014(2) 0.024(3) -0.0061(19) -0.004(2) 0.000(2)
C6 0.059(4) 0.021(3) 0.022(3) -0.002(2) 0.010(3) -0.011(3)
C7 0.059(4) 0.021(3) 0.022(3) -0.008(2) 0.018(3) -0.008(3)
C8 0.042(3) 0.014(2) 0.018(2) 0.0029(18) 0.008(2) 0.006(2)
C9 0.031(3) 0.013(2) 0.021(2) 0.0057(18) 0.007(2) 0.007(2)
C10 0.030(3) 0.037(3) 0.014(2) 0.003(2) -0.001(2) -0.004(2)
C11 0.039(3) 0.033(3) 0.014(2) 0.002(2) -0.006(2) -0.002(2)
C12 0.031(3) 0.014(2) 0.031(3) 0.011(2) 0.005(2) 0.005(2)
C13 0.101(6) 0.024(3) 0.049(4) -0.008(3) 0.054(4) -0.019(3)
C14 0.094(5) 0.017(3) 0.034(3) -0.005(2) 0.037(3) -0.011(3)
C15 0.016(2) 0.012(2) 0.019(2) -0.0042(17) -0.0008(17) -0.0012(17)
C16 0.013(2) 0.0111(19) 0.020(2) -0.0005(17) 0.0020(17) -0.0038(16)
C17 0.017(2) 0.013(2) 0.019(2) 0.0004(17) 0.0027(17) -0.0033(17)
C18 0.018(2) 0.011(2) 0.023(2) 0.0014(18) 0.0033(18) 0.0000(17)
C19 0.020(2) 0.010(2) 0.019(2) 0.0003(17) -0.0037(18) -0.0081(17)
C20 0.023(2) 0.017(2) 0.014(2) -0.0022(17) 0.0021(18) -0.0083(18)
C21 0.014(2) 0.014(2) 0.024(2) -0.0054(18) 0.0032(18) -0.0033(17)
C22 0.020(2) 0.017(2) 0.023(2) -0.0029(18) 0.0047(19) 0.0013(18)
C23 0.023(2) 0.014(2) 0.026(3) 0.0044(19) 0.006(2) 0.0017(18)
C24 0.020(2) 0.011(2) 0.019(2) 0.0018(17) 0.0035(18) 0.0009(17)

loop_
_atom_type_symbol
_atom_type_description
_atom_type_scat_dispersion_real
_atom_type_scat_dispersion_imag
_atom_type_scat_source
C C 0.0033 0.0016 'International Tables Vol C Tables 4.2.6.8 and 6.1.1.4'
H H 0.0000 0.0000 'International Tables Vol C Tables 4.2.6.8 and 6.1.1.4'
N N 0.0061 0.0033 'International Tables Vol C Tables 4.2.6.8 and 6.1.1.4'
O O 0.0106 0.0060 'International Tables Vol C Tables 4.2.6.8 and 6.1.1.4'
S S 0.1246 0.1234 'International Tables Vol C Tables 4.2.6.8 and 6.1.1.4'
Zn Zn 0.2839 1.4301 'International Tables Vol C Tables 4.2.6.8 and 6.1.1.4'

loop_
_geom_angle_atom_site_label_1
_geom_angle_atom_site_label_2
_geom_angle_atom_site_label_3
_geom_angle
_geom_angle_site_symmetry_1
_geom_angle_site_symmetry_3
_geom_angle_publ_flag
O1 Zn1 O6 103.19(16) . 4_566 ?
O1 Zn1 O5 110.07(16) . 4_666 ?
O6 Zn1 O5 105.13(13) 4_566 4_666 ?
O1 Zn1 O4 140.34(16) . 3_665 ?
O6 Zn1 O4 97.88(14) 4_566 3_665 ?
O5 Zn1 O4 96.02(14) 4_666 3_665 ?
O3 Zn2 O2w 145.9(4) . . ?
O3 Zn2 O1w 87.3(4) . . ?
O2w Zn2 O1w 85.5(5) . . ?
O3 Zn2 O2 101.1(2) . . ?
O2w Zn2 O2 83.5(4) . . ?
O1w Zn2 O2 168.9(4) . . ?
C22 S1 C5 104.1(2) . . ?
C23 S2 C12 105.7(2) . . ?
C24 S3 C19 102.31(19) . . ?
YC1 O1 Zn1 116.1(3) . . ?
YC1 O2 Zn2 127.7(4) . . ?
C8 O3 Zn2 155.4(5) . . ?
C8 O4 Zn1 136.5(3) . 3_665 ?
C15 O5 Zn1 115.2(3) . 4_656 ?
C15 O6 Zn1 138.3(3) . 4_556 ?
C22 N1 C23 112.9(4) . . ?
C24 N2 C23 113.8(4) . . ?
C22 N3 C24 113.3(4) . . ?
O1 YC1 O2 122.7(5) . . ?
O1 YC1 C2 118.1(4) . . ?
O2 YC1 C2 119.2(5) . . ?
C3 C2 C7 120.0 . . ?
C3 C2 YC1 118.9(3) . . ?
C7 C2 YC1 121.0(3) . . ?
C2 C3 C4 120.0 . . ?
C5 C4 C3 120.0 . . ?
C4 C5 C6 120.0 . . ?
C4 C5 S1 120.8(2) . . ?
C6 C5 S1 119.2(2) . . ?
C7 C6 C5 120.0 . . ?
C6 C7 C2 120.0 . . ?
O4 C8 O3 122.7(5) . . ?
O4 C8 C9 118.8(4) . . ?
O3 C8 C9 118.5(4) . . ?
C10 C9 C14 120.0 . . ?
C10 C9 C8 119.3(3) . . ?
C14 C9 C8 120.7(3) . . ?
C9 C10 C11 120.0 . . ?
C12 C11 C10 120.0 . . ?
C13 C12 C11 120.0 . . ?
C13 C12 S2 122.8(2) . . ?
C11 C12 S2 117.0(2) . . ?
C12 C13 C14 120.0 . . ?
C13 C14 C9 120.0 . . ?
O5 C15 O6 121.9(4) . . ?
O5 C15 C16 116.9(4) . . ?
O6 C15 C16 121.1(4) . . ?
C17 C16 C21 120.0 . . ?
C17 C16 C15 120.5(2) . . ?
C21 C16 C15 119.5(2) . . ?
C18 C17 C16 120.0 . . ?
C17 C18 C19 120.0 . . ?
C18 C19 C20 120.0 . . ?
C18 C19 S3 121.32(17) . . ?
C20 C19 S3 118.57(17) . . ?
C21 C20 C19 120.0 . . ?
C20 C21 C16 120.0 . . ?
N3 C22 N1 127.0(4) . . ?
N3 C22 S1 112.4(4) . . ?
N1 C22 S1 120.5(4) . . ?
N2 C23 N1 126.5(4) . . ?
N2 C23 S2 110.9(4) . . ?
N1 C23 S2 122.6(4) . . ?
N2 C24 N3 126.3(4) . . ?
N2 C24 S3 112.6(3) . . ?
N3 C24 S3 121.2(3) . . ?

loop_
_geom_bond_atom_site_label_1
_geom_bond_atom_site_label_2
_geom_bond_distance
_geom_bond_site_symmetry_2
_geom_bond_publ_flag
Zn1 O1 1.943(4) . ?
Zn1 O6 1.963(3) 4_566 ?
Zn1 O5 1.967(3) 4_666 ?
Zn1 O4 1.971(3) 3_665 ?
Zn2 O3 1.853(5) . ?
Zn2 O2w 1.985(10) . ?
Zn2 O1w 2.095(14) . ?
Zn2 O2 2.198(5) . ?
S1 C22 1.757(5) . ?
S1 C5 1.776(2) . ?
S2 C23 1.751(5) . ?
S2 C12 1.778(3) . ?
S3 C24 1.749(5) . ?
S3 C19 1.769(2) . ?
O1 YC1 1.254(6) . ?
O2 YC1 1.257(7) . ?
O3 C8 1.257(6) . ?
O4 C8 1.251(6) . ?
O5 C15 1.262(5) . ?
O6 C15 1.269(6) . ?
N1 C22 1.341(6) . ?
N1 C23 1.342(6) . ?
N2 C24 1.335(6) . ?
N2 C23 1.337(6) . ?
N3 C22 1.334(6) . ?
N3 C24 1.343(6) . ?
YC1 C2 1.501(5) . ?
C2 C3 1.3900 . ?
C2 C7 1.3900 . ?
C3 C4 1.3900 . ?
C4 C5 1.3900 . ?
C5 C6 1.3900 . ?
C6 C7 1.3900 . ?
C8 C9 1.492(6) . ?
C9 C10 1.3900 . ?
C9 C14 1.3900 . ?
C10 C11 1.3900 . ?
C11 C12 1.3900 . ?
C12 C13 1.3900 . ?
C13 C14 1.3900 . ?
C15 C16 1.496(5) . ?
C16 C17 1.3900 . ?
C16 C21 1.3900 . ?
C17 C18 1.3900 . ?
C18 C19 1.3900 . ?
C19 C20 1.3900 . ?
C20 C21 1.3900 . ?
